data_4504578
loop_
_publ_author_name
'An, Haiyan'
'Li, Yangguang'
'Xiao, Dongrong'
'Wang, Enbo'
'Sun, Chunyan'

_publ_section_title
;
 Self-Assembly of Extended High-Dimensional Architectures from
 Anderson-type Polyoxometalate Clusters
;
_journal_issue 5
_journal_name_full 'Crystal Growth &amp; Design'
_journal_page_first 1107
_journal_paper_doi 10.1021/cg050326p
_journal_volume 6
_journal_year 2006
_chemical_formula_sum 'C24 H44 Ce2 I Mo6 N5 O47'
_chemical_formula_weight 2137.42
_chemical_name_systematic
; 
 ? 
;
_space_group_IT_number 2
_symmetry_cell_setting triclinic
_symmetry_space_group_name_Hall '-P 1'
_symmetry_space_group_name_H-M 'P -1'
_atom_sites_solution_hydrogens geom
_atom_sites_solution_primary direct
_atom_sites_solution_secondary difmap
_audit_creation_method SHELXL-97
_cell_angle_alpha 103.37(3)
_cell_angle_beta 99.88(3)
_cell_angle_gamma 115.51(3)
_cell_formula_units_Z 1
_cell_length_a 10.640(2)
_cell_length_b 10.691(2)
_cell_length_c 14.494(3)
_cell_measurement_reflns_used 13535
_cell_measurement_temperature 293(2)
_cell_measurement_theta_max 27.48
_cell_measurement_theta_min 3.04
_cell_volume 1376.9(8)
_computing_cell_refinement 'RAPID AUTO'
_computing_data_collection 'RAPID AUTO'
_computing_data_reduction 'RAPID AUTO'
_computing_molecular_graphics 'Bruker SHELXTL'
_computing_publication_material 'Bruker SHELXTL'
_computing_structure_refinement 'SHELXL-97 (Sheldrick, 1997)'
_computing_structure_solution 'SHELXS-97 (Sheldrick, 1990)'
_diffrn_ambient_temperature 293(2)
_diffrn_detector_area_resol_mean '100x100 microns'
_diffrn_measured_fraction_theta_full 0.986
_diffrn_measured_fraction_theta_max 0.986
_diffrn_measurement_device_type 'Rigaku R-AXIS RAPID IP diffractomete'
_diffrn_measurement_method 'Oscillation scans'
_diffrn_radiation_monochromator graphite
_diffrn_radiation_source 'fine-focus sealed tube'
_diffrn_radiation_type MoK\a
_diffrn_radiation_wavelength 0.71073
_diffrn_reflns_av_R_equivalents 0.0298
_diffrn_reflns_av_sigmaI/netI 0.0388
_diffrn_reflns_limit_h_max 13
_diffrn_reflns_limit_h_min -12
_diffrn_reflns_limit_k_max 13
_diffrn_reflns_limit_k_min -13
_diffrn_reflns_limit_l_max 18
_diffrn_reflns_limit_l_min -18
_diffrn_reflns_number 13535
_diffrn_reflns_theta_full 27.48
_diffrn_reflns_theta_max 27.48
_diffrn_reflns_theta_min 3.04
_diffrn_standards_decay_% none
_diffrn_standards_interval_count none
_diffrn_standards_interval_time none
_diffrn_standards_number none
_exptl_absorpt_coefficient_mu 3.621
_exptl_absorpt_correction_T_max 0.696
_exptl_absorpt_correction_T_min 0.574
_exptl_absorpt_correction_type empirical
_exptl_absorpt_process_details 'ABSCOR by T.Higashi    8 March, 1995'
_exptl_crystal_colour yellow
_exptl_crystal_density_diffrn 2.578
_exptl_crystal_density_method 'not measured'
_exptl_crystal_description platelet
_exptl_crystal_F_000 1020
_exptl_crystal_size_max 0.19
_exptl_crystal_size_mid 0.13
_exptl_crystal_size_min 0.10
_refine_diff_density_max 0.791
_refine_diff_density_min -1.388
_refine_diff_density_rms 0.200
_refine_ls_extinction_method none
_refine_ls_goodness_of_fit_ref 1.018
_refine_ls_hydrogen_treatment mixed
_refine_ls_matrix_type full
_refine_ls_number_parameters 409
_refine_ls_number_reflns 6216
_refine_ls_number_restraints 21
_refine_ls_restrained_S_all 1.036
_refine_ls_R_factor_all 0.0311
_refine_ls_R_factor_gt 0.0287
_refine_ls_shift/su_max 0.013
_refine_ls_shift/su_mean 0.001
_refine_ls_structure_factor_coef Fsqd
_refine_ls_weighting_details 'calc w=1/[\s^2^(Fo^2^)+(0.0740P)^2^+0.0000P] where P=(Fo^2^+2Fc^2^)/3'
_refine_ls_weighting_scheme calc
_refine_ls_wR_factor_gt 0.0932
_refine_ls_wR_factor_ref 0.0949
_reflns_number_gt 5782
_reflns_number_total 6216
_reflns_threshold_expression >2sigma(I)
_cod_data_source_file cg050326psi20050711_085157.cif
_cod_data_source_block aa1232b
_cod_depositor_comments
;
The following automatic conversions were performed:

'_symmetry_cell_setting' value 'Triclinic' changed to 'triclinic'
according to /home/saulius/struct/CIF-dictionaries/cif_core.dic
dictionary named 'cif_core.dic' version 2.4.1 from 2010-06-29.

Automatic conversion script
Id: cif_fix_values 1715 2011-07-08 13:25:40Z adriana 
;
_cod_original_cell_volume 1376.8(5)
_cod_original_sg_symbol_H-M P-1
_cod_database_code 4504578

loop_
_symmetry_equiv_pos_as_xyz
'x, y, z'
'-x, -y, -z'

loop_
_atom_site_label
_atom_site_type_symbol
_atom_site_fract_x
_atom_site_fract_y
_atom_site_fract_z
_atom_site_U_iso_or_equiv
_atom_site_adp_type
_atom_site_occupancy
_atom_site_symmetry_multiplicity
_atom_site_calc_flag
_atom_site_refinement_flags
I1 I -1.0000 0.0000 -1.0000 0.01407(9) Uani 1 2 d S
Mo1 Mo -0.67254(3) 0.15329(3) -0.83843(2) 0.01767(9) Uani 1 1 d .
Mo2 Mo -0.86462(3) -0.21093(3) -0.94259(2) 0.01712(9) Uani 1 1 d .
Mo3 Mo -1.19493(4) -0.36566(4) -1.10629(2) 0.02078(9) Uani 1 1 d .
Ce1 Ce -0.55953(2) 0.21685(2) -0.531243(13) 0.01623(8) Uani 1 1 d .
O1 O -0.9171(3) -0.0199(3) -0.88182(18) 0.0172(5) Uani 1 1 d .
O2 O -1.1902(3) -0.1469(3) -1.01675(18) 0.0178(5) Uani 1 1 d .
O3 O -1.0289(3) 0.1536(3) -0.93033(18) 0.0180(5) Uani 1 1 d .
O4 O -0.7405(3) 0.2891(3) -0.79787(18) 0.0233(6) Uani 1 1 d .
O5 O -0.6960(3) -0.0265(3) -0.92704(18) 0.0176(5) Uani 1 1 d .
O6 O -1.0730(3) -0.3332(3) -0.97781(19) 0.0205(5) Uani 1 1 d .
O7 O -0.5133(3) 0.2625(3) -0.8557(2) 0.0293(6) Uani 1 1 d .
O8 O -0.6305(3) 0.1323(3) -0.72415(19) 0.0247(6) Uani 1 1 d .
O9 O -0.8196(3) -0.2185(3) -0.8260(2) 0.0277(6) Uani 1 1 d .
O10 O -0.8200(4) -0.3214(4) -1.0186(2) 0.0308(6) Uani 1 1 d .
O11 O -1.3548(4) -0.4759(4) -1.0916(3) 0.0392(8) Uani 1 1 d .
O12 O -1.1548(5) -0.4768(4) -1.1857(2) 0.0407(8) Uani 1 1 d .
O13 O -0.3880(3) 0.4137(3) -0.5853(2) 0.0273(6) Uani 1 1 d .
O14 O -0.4653(3) 0.5749(3) -0.5983(2) 0.0270(6) Uani 1 1 d .
O15 O -0.5460(3) 0.1296(3) -0.3877(2) 0.0272(6) Uani 1 1 d .
O16 O -0.5920(3) -0.1031(3) -0.4297(2) 0.0247(6) Uani 1 1 d .
O17 O 0.0305(12) 0.4308(13) -0.5829(9) 0.084(3) Uani 0.50 1 d PDU
O18 O -0.074(2) 0.3860(16) -0.5281(14) 0.108(6) Uani 0.50 1 d PDU
O19 O -0.0802(14) 0.3798(15) -0.4844(10) 0.077(4) Uani 0.50 1 d PDU
C1 C -0.1365(5) 0.5380(6) -0.7731(3) 0.0340(10) Uani 1 1 d .
H1A H -0.0638 0.5138 -0.7802 0.041 Uiso 1 1 calc R
C2 C -0.2038(5) 0.5092(5) -0.7008(3) 0.0292(8) Uani 1 1 d .
H2A H -0.1791 0.4624 -0.6600 0.035 Uiso 1 1 calc R
C3 C -0.3089(4) 0.5512(4) -0.6901(3) 0.0202(7) Uani 1 1 d .
C4 C -0.3426(5) 0.6213(6) -0.7502(4) 0.0341(10) Uani 1 1 d .
H4A H -0.4095 0.6538 -0.7420 0.041 Uiso 1 1 calc R
C5 C -0.2767(6) 0.6427(7) -0.8222(4) 0.0432(12) Uani 1 1 d .
H5A H -0.3013 0.6870 -0.8650 0.052 Uiso 1 1 calc R
C6 C -0.3934(4) 0.5098(4) -0.6173(3) 0.0197(7) Uani 1 1 d .
C7 C -0.6862(6) -0.1150(6) -0.1646(4) 0.0411(11) Uani 1 1 d .
H7A H -0.7421 -0.2030 -0.1550 0.049 Uiso 1 1 calc R
C8 C -0.6677(6) -0.1169(5) -0.2564(3) 0.0346(10) Uani 1 1 d .
H8A H -0.7105 -0.2054 -0.3094 0.042 Uiso 1 1 calc R
C9 C -0.5841(4) 0.0154(4) -0.2681(3) 0.0213(7) Uani 1 1 d .
C10 C -0.5173(5) 0.1446(5) -0.1886(3) 0.0267(8) Uani 1 1 d .
H10A H -0.4582 0.2335 -0.1960 0.032 Uiso 1 1 calc R
C11 C -0.5381(5) 0.1423(6) -0.0977(3) 0.0340(10) Uani 1 1 d .
H11A H -0.4933 0.2291 -0.0430 0.041 Uiso 1 1 calc R
C12 C -0.5716(4) 0.0138(4) -0.3713(3) 0.0200(7) Uani 1 1 d .
N1 N -0.1775(5) 0.6004(5) -0.8313(3) 0.0356(9) Uani 1 1 d .
H1B H -0.1380 0.6146 -0.8777 0.043 Uiso 1 1 calc R
N2 N -0.6243(5) 0.0124(5) -0.0895(3) 0.0368(9) Uani 1 1 d .
H2B H -0.6401 0.0115 -0.0334 0.044 Uiso 1 1 calc R
N3 N 0.0000 0.5000 -0.5000 0.167(11) Uani 1 2 d SD
OW1 O -0.2948(4) 0.3635(4) -0.4028(2) 0.0425(8) Uani 1 1 d .
OW2 O -0.8002(4) 0.1273(4) -0.4917(3) 0.0416(8) Uani 1 1 d .
OW3 O -0.7264(4) -0.0695(4) -0.6150(2) 0.0357(7) Uani 1 1 d .
OW4 O -0.7249(3) 0.3126(3) -0.6041(2) 0.0289(6) Uani 1 1 d .
OW5 O -0.0670(5) 0.1189(5) -0.5616(4) 0.0574(11) Uani 1 1 d .
OW6A O -1.0279(15) -0.0354(17) -0.7201(9) 0.105(5) Uani 0.50 1 d P
OW6B O -1.0608(13) 0.0540(17) -0.7518(8) 0.082(4) Uani 0.50 1 d P

loop_
_atom_site_aniso_label
_atom_site_aniso_U_11
_atom_site_aniso_U_22
_atom_site_aniso_U_33
_atom_site_aniso_U_23
_atom_site_aniso_U_13
_atom_site_aniso_U_12
I1 0.01706(16) 0.01332(16) 0.01069(15) 0.00375(12) 0.00331(11) 0.00704(13)
Mo1 0.02019(16) 0.01817(16) 0.01140(15) 0.00407(12) 0.00221(11) 0.00815(13)
Mo2 0.02194(16) 0.01771(17) 0.01409(15) 0.00644(12) 0.00661(12) 0.01087(13)
Mo3 0.02659(18) 0.01509(16) 0.01579(16) 0.00402(12) 0.00171(13) 0.00852(14)
Ce1 0.02178(12) 0.01706(12) 0.01278(11) 0.00690(8) 0.00757(8) 0.01031(9)
O1 0.0224(12) 0.0194(13) 0.0123(10) 0.0084(10) 0.0061(9) 0.0107(11)
O2 0.0167(12) 0.0162(12) 0.0166(11) 0.0064(10) 0.0044(9) 0.0047(10)
O3 0.0248(13) 0.0163(12) 0.0144(11) 0.0047(10) 0.0076(10) 0.0111(11)
O4 0.0332(15) 0.0226(14) 0.0119(11) 0.0028(10) 0.0021(10) 0.0151(12)
O5 0.0208(12) 0.0182(12) 0.0147(11) 0.0057(10) 0.0078(9) 0.0094(11)
O6 0.0241(13) 0.0205(13) 0.0154(11) 0.0082(10) 0.0070(10) 0.0083(11)
O7 0.0242(14) 0.0257(15) 0.0315(15) 0.0112(13) 0.0073(12) 0.0066(12)
O8 0.0353(16) 0.0267(15) 0.0129(11) 0.0057(11) 0.0036(11) 0.0180(13)
O9 0.0366(16) 0.0296(16) 0.0208(13) 0.0135(12) 0.0088(12) 0.0173(14)
O10 0.0374(17) 0.0286(16) 0.0299(15) 0.0072(13) 0.0144(13) 0.0191(14)
O11 0.0310(17) 0.0302(18) 0.0422(19) 0.0180(16) 0.0014(14) 0.0038(14)
O12 0.067(2) 0.0327(18) 0.0232(15) 0.0036(13) 0.0054(15) 0.0315(18)
O13 0.0337(15) 0.0279(15) 0.0267(14) 0.0160(12) 0.0166(12) 0.0147(13)
O14 0.0323(15) 0.0263(15) 0.0218(13) 0.0062(12) 0.0137(11) 0.0129(13)
O15 0.0414(17) 0.0292(15) 0.0221(13) 0.0158(12) 0.0166(12) 0.0207(14)
O16 0.0338(15) 0.0271(14) 0.0209(13) 0.0083(11) 0.0124(11) 0.0199(13)
O17 0.065(6) 0.082(6) 0.105(7) 0.053(6) 0.018(5) 0.030(5)
O18 0.124(10) 0.098(9) 0.105(10) 0.005(7) 0.018(8) 0.078(8)
O19 0.047(5) 0.085(7) 0.071(6) 0.001(5) 0.030(5) 0.016(4)
C1 0.035(2) 0.043(3) 0.030(2) 0.013(2) 0.0168(18) 0.021(2)
C2 0.033(2) 0.034(2) 0.030(2) 0.0156(18) 0.0144(17) 0.0199(19)
C3 0.0249(18) 0.0191(17) 0.0160(15) 0.0048(14) 0.0098(14) 0.0095(15)
C4 0.039(2) 0.050(3) 0.036(2) 0.030(2) 0.021(2) 0.031(2)
C5 0.058(3) 0.064(3) 0.035(2) 0.037(3) 0.027(2) 0.039(3)
C6 0.0233(17) 0.0162(17) 0.0145(15) 0.0041(13) 0.0079(13) 0.0053(15)
C7 0.057(3) 0.041(3) 0.038(2) 0.026(2) 0.030(2) 0.023(2)
C8 0.052(3) 0.030(2) 0.025(2) 0.0132(18) 0.0197(19) 0.018(2)
C9 0.0296(19) 0.028(2) 0.0176(16) 0.0125(15) 0.0122(14) 0.0195(17)
C10 0.034(2) 0.029(2) 0.0224(18) 0.0112(17) 0.0095(16) 0.0192(18)
C11 0.042(2) 0.047(3) 0.0185(18) 0.0062(18) 0.0106(17) 0.028(2)
C12 0.0254(18) 0.029(2) 0.0173(16) 0.0148(15) 0.0121(14) 0.0178(16)
N1 0.043(2) 0.042(2) 0.0281(18) 0.0183(17) 0.0248(17) 0.0174(19)
N2 0.051(2) 0.054(3) 0.0238(17) 0.0217(18) 0.0229(17) 0.033(2)
N3 0.030(4) 0.31(3) 0.162(14) 0.202(18) 0.018(7) 0.033(9)
OW1 0.0259(16) 0.056(2) 0.0260(15) 0.0008(15) 0.0062(12) 0.0108(16)
OW2 0.0313(17) 0.043(2) 0.061(2) 0.0310(19) 0.0240(16) 0.0173(16)
OW3 0.0481(19) 0.0269(16) 0.0256(14) 0.0084(13) 0.0075(13) 0.0147(15)
OW4 0.0367(16) 0.0344(17) 0.0247(13) 0.0134(13) 0.0126(12) 0.0223(14)
OW5 0.053(2) 0.063(3) 0.074(3) 0.041(3) 0.027(2) 0.033(2)
OW6A 0.087(8) 0.113(11) 0.069(7) 0.019(7) 0.042(7) 0.009(8)
OW6B 0.100(8) 0.159(12) 0.061(6) 0.061(7) 0.055(6) 0.104(9)

loop_
_atom_type_symbol
_atom_type_description
_atom_type_scat_dispersion_real
_atom_type_scat_dispersion_imag
_atom_type_scat_source
C C 0.0033 0.0016 'International Tables Vol C Tables 4.2.6.8 and 6.1.1.4'
H H 0.0000 0.0000 'International Tables Vol C Tables 4.2.6.8 and 6.1.1.4'
N N 0.0061 0.0033 'International Tables Vol C Tables 4.2.6.8 and 6.1.1.4'
O O 0.0106 0.0060 'International Tables Vol C Tables 4.2.6.8 and 6.1.1.4'
Mo Mo -1.6832 0.6857 'International Tables Vol C Tables 4.2.6.8 and 6.1.1.4'
I I -0.4742 1.8119 'International Tables Vol C Tables 4.2.6.8 and 6.1.1.4'
Ce Ce -0.2486 2.6331 'International Tables Vol C Tables 4.2.6.8 and 6.1.1.4'

loop_
_geom_angle_atom_site_label_1
_geom_angle_atom_site_label_2
_geom_angle_atom_site_label_3
_geom_angle
_geom_angle_site_symmetry_1
_geom_angle_site_symmetry_3
O2 I1 O2 180.000(1) 2_353 .
O2 I1 O1 93.44(12) 2_353 2_353
O2 I1 O1 86.56(12) . 2_353
O2 I1 O1 86.56(12) 2_353 .
O2 I1 O1 93.44(12) . .
O1 I1 O1 180.000(1) 2_353 .
O2 I1 O3 92.92(12) 2_353 2_353
O2 I1 O3 87.08(12) . 2_353
O1 I1 O3 93.30(12) 2_353 2_353
O1 I1 O3 86.70(12) . 2_353
O2 I1 O3 87.08(13) 2_353 .
O2 I1 O3 92.92(12) . .
O1 I1 O3 86.70(12) 2_353 .
O1 I1 O3 93.30(12) . .
O3 I1 O3 180.000(1) 2_353 .
O7 Mo1 O8 107.90(15) . .
O7 Mo1 O4 101.59(15) . .
O8 Mo1 O4 96.80(13) . .
O7 Mo1 O5 93.85(14) . .
O8 Mo1 O5 100.70(12) . .
O4 Mo1 O5 151.82(11) . .
O7 Mo1 O2 91.98(12) . 2_353
O8 Mo1 O2 159.57(12) . 2_353
O4 Mo1 O2 73.97(10) . 2_353
O5 Mo1 O2 82.16(11) . 2_353
O7 Mo1 O1 157.50(12) . .
O8 Mo1 O1 93.15(13) . .
O4 Mo1 O1 83.20(12) . .
O5 Mo1 O1 73.99(11) . .
O2 Mo1 O1 67.99(10) 2_353 .
O10 Mo2 O9 107.74(15) . .
O10 Mo2 O6 101.60(15) . .
O9 Mo2 O6 97.72(13) . .
O10 Mo2 O5 95.77(14) . .
O9 Mo2 O5 99.89(14) . .
O6 Mo2 O5 150.12(11) . .
O10 Mo2 O3 94.99(12) . 2_353
O9 Mo2 O3 156.87(12) . 2_353
O6 Mo2 O3 72.98(10) . 2_353
O5 Mo2 O3 81.51(11) . 2_353
O10 Mo2 O1 159.59(12) . .
O9 Mo2 O1 91.08(12) . .
O6 Mo2 O1 83.06(11) . .
O5 Mo2 O1 72.70(10) . .
O3 Mo2 O1 67.11(9) 2_353 .
O11 Mo3 O12 106.9(2) . .
O11 Mo3 O4 101.28(15) . 2_353
O12 Mo3 O4 96.43(14) . 2_353
O11 Mo3 O6 95.64(14) . .
O12 Mo3 O6 101.84(14) . .
O4 Mo3 O6 150.27(12) 2_353 .
O11 Mo3 O3 157.63(15) . 2_353
O12 Mo3 O3 94.40(16) . 2_353
O4 Mo3 O3 82.75(11) 2_353 2_353
O6 Mo3 O3 72.71(11) . 2_353
O11 Mo3 O2 93.03(15) . .
O12 Mo3 O2 158.81(15) . .
O4 Mo3 O2 71.98(10) 2_353 .
O6 Mo3 O2 82.96(11) . .
O3 Mo3 O2 67.06(10) 2_353 .
O14 Ce1 O16 137.42(10) 2_464 2_454
O14 Ce1 O15 80.19(10) 2_464 .
O16 Ce1 O15 82.36(9) 2_454 .
O14 Ce1 O13 83.97(10) 2_464 .
O16 Ce1 O13 82.85(10) 2_454 .
O15 Ce1 O13 136.87(11) . .
O14 Ce1 OW2 73.54(12) 2_464 .
O16 Ce1 OW2 133.84(11) 2_454 .
O15 Ce1 OW2 69.21(11) . .
O13 Ce1 OW2 142.14(10) . .
O14 Ce1 OW4 70.36(10) 2_464 .
O16 Ce1 OW4 144.05(9) 2_454 .
O15 Ce1 OW4 131.54(9) . .
O13 Ce1 OW4 77.96(10) . .
OW2 Ce1 OW4 66.04(10) . .
O14 Ce1 O8 134.53(9) 2_464 .
O16 Ce1 O8 76.50(9) 2_454 .
O15 Ce1 O8 143.49(10) . .
O13 Ce1 O8 69.55(11) . .
OW2 Ce1 O8 105.56(12) . .
OW4 Ce1 O8 68.42(9) . .
O14 Ce1 OW3 140.58(10) 2_464 .
O16 Ce1 OW3 70.44(11) 2_454 .
O15 Ce1 OW3 77.29(10) . .
O13 Ce1 OW3 133.60(10) . .
OW2 Ce1 OW3 68.37(12) . .
OW4 Ce1 OW3 102.05(11) . .
O8 Ce1 OW3 67.74(10) . .
O14 Ce1 OW1 69.73(12) 2_464 .
O16 Ce1 OW1 67.73(11) 2_454 .
O15 Ce1 OW1 67.91(11) . .
O13 Ce1 OW1 68.98(11) . .
OW2 Ce1 OW1 126.94(12) . .
OW4 Ce1 OW1 129.93(12) . .
O8 Ce1 OW1 127.49(10) . .
OW3 Ce1 OW1 128.00(12) . .
I1 O1 Mo1 102.57(11) . .
I1 O1 Mo2 102.68(11) . .
Mo1 O1 Mo2 90.32(10) . .
I1 O2 Mo1 102.87(11) . 2_353
I1 O2 Mo3 102.46(12) . .
Mo1 O2 Mo3 90.16(10) 2_353 .
I1 O3 Mo3 103.41(12) . 2_353
I1 O3 Mo2 103.50(11) . 2_353
Mo3 O3 Mo2 90.65(9) 2_353 2_353
Mo1 O4 Mo3 119.27(13) . 2_353
Mo1 O5 Mo2 117.62(13) . .
Mo2 O6 Mo3 118.80(13) . .
Mo1 O8 Ce1 153.97(16) . .
C6 O13 Ce1 135.3(3) . .
C6 O14 Ce1 138.8(3) . 2_464
C12 O15 Ce1 139.1(3) . .
C12 O16 Ce1 136.3(3) . 2_454
O18 O17 N3 42.8(7) . .
O19 O18 N3 96(2) . .
O19 O18 O17 143(3) . .
N3 O18 O17 67.0(12) . .
O18 O19 N3 53.6(17) . .
N1 C1 C2 118.7(4) . .
C3 C2 C1 119.1(4) . .
C4 C3 C2 119.5(4) . .
C4 C3 C6 120.2(4) . .
C2 C3 C6 120.2(3) . .
C5 C4 C3 119.1(4) . .
N1 C5 C4 120.2(4) . .
O13 C6 O14 127.0(3) . .
O13 C6 C3 117.2(3) . .
O14 C6 C3 115.8(3) . .
N2 C7 C8 120.1(4) . .
C7 C8 C9 118.4(4) . .
C10 C9 C8 120.2(4) . .
C10 C9 C12 121.5(4) . .
C8 C9 C12 118.3(4) . .
C9 C10 C11 119.7(4) . .
N2 C11 C10 118.7(4) . .
O15 C12 O16 127.7(3) . .
O15 C12 C9 115.3(3) . .
O16 C12 C9 117.0(3) . .
C1 N1 C5 123.3(4) . .
C7 N2 C11 122.7(4) . .
O18 N3 O18 180.0(12) . 2_564
O18 N3 O19 149.5(11) . 2_564
O18 N3 O19 30.5(11) 2_564 2_564
O18 N3 O19 30.5(11) . .
O18 N3 O19 149.5(11) 2_564 .
O19 N3 O19 180.0(12) 2_564 .
O18 N3 O17 70.2(12) . .
O18 N3 O17 109.8(12) 2_564 .
O19 N3 O17 83.9(7) 2_564 .
O19 N3 O17 96.1(7) . .
O18 N3 O17 109.8(12) . 2_564
O18 N3 O17 70.2(12) 2_564 2_564
O19 N3 O17 96.1(7) 2_564 2_564
O19 N3 O17 83.9(7) . 2_564
O17 N3 O17 180.000(2) . 2_564

loop_
_geom_bond_atom_site_label_1
_geom_bond_atom_site_label_2
_geom_bond_distance
_geom_bond_site_symmetry_2
I1 O2 1.881(3) 2_353
I1 O2 1.881(3) .
I1 O1 1.889(2) 2_353
I1 O1 1.889(2) .
I1 O3 1.894(3) 2_353
I1 O3 1.894(3) .
Mo1 O7 1.694(3) .
Mo1 O8 1.732(3) .
Mo1 O4 1.905(3) .
Mo1 O5 1.934(3) .
Mo1 O2 2.311(3) 2_353
Mo1 O1 2.312(3) .
Mo2 O10 1.701(3) .
Mo2 O9 1.706(3) .
Mo2 O6 1.921(3) .
Mo2 O5 1.940(3) .
Mo2 O3 2.336(3) 2_353
Mo2 O1 2.362(3) .
Mo3 O11 1.685(3) .
Mo3 O12 1.701(3) .
Mo3 O4 1.938(3) 2_353
Mo3 O6 1.938(3) .
Mo3 O3 2.335(3) 2_353
Mo3 O2 2.372(3) .
Ce1 O14 2.437(3) 2_464
Ce1 O16 2.467(3) 2_454
Ce1 O15 2.475(3) .
Ce1 O13 2.514(3) .
Ce1 OW2 2.540(3) .
Ce1 OW4 2.583(3) .
Ce1 O8 2.593(3) .
Ce1 OW3 2.618(4) .
Ce1 OW1 2.627(4) .
O2 Mo1 2.311(3) 2_353
O3 Mo3 2.335(3) 2_353
O3 Mo2 2.336(3) 2_353
O4 Mo3 1.938(3) 2_353
O13 C6 1.240(5) .
O14 C6 1.260(5) .
O14 Ce1 2.437(3) 2_464
O15 C12 1.238(5) .
O16 C12 1.241(5) .
O16 Ce1 2.467(3) 2_454
O17 O18 1.45(2) .
O17 N3 1.424(13) .
O18 O19 0.66(2) .
O18 N3 1.051(15) .
O19 N3 1.298(12) .
C1 N1 1.317(6) .
C1 C2 1.387(6) .
C2 C3 1.391(6) .
C3 C4 1.369(6) .
C3 C6 1.522(5) .
C4 C5 1.361(6) .
C5 N1 1.330(7) .
C7 N2 1.331(7) .
C7 C8 1.375(6) .
C8 C9 1.378(6) .
C9 C10 1.370(6) .
C9 C12 1.521(4) .
C10 C11 1.377(5) .
C11 N2 1.342(7) .
N3 O18 1.051(15) 2_564
N3 O19 1.298(12) 2_564
N3 O17 1.424(13) 2_564
OW6A OW6B 1.298(18) .
